data_4020672
loop_
_publ_author_name
'Teh-Chang Chou'
'Ching-Lun Hwa'
'Jin-Ju Lin'
'Kung-Ching Liao'
'Jui-Chang Tseng'

_publ_section_title
;
 Bicyclo[2.2.2]octene-Based "Crab-like" Molecules:
 Synthesis, Complexation, Luminescence Properties,
 and Solid-State Structures
;
_journal_name_full 'Journal of Organic Chemistry'
_journal_page_first 9717
_journal_page_last 9726
_journal_paper_doi 10.1021/jo051006f
_journal_volume 70
_journal_year 2005
_chemical_formula_sum 'C42 H40 Ag N3 O7'
_chemical_formula_weight 806.64
_space_group_IT_number 13
_symmetry_cell_setting monoclinic
_symmetry_space_group_name_Hall '-P 2yc'
_symmetry_space_group_name_H-M 'P 1 2/c 1'
_atom_sites_solution_hydrogens geom
_atom_sites_solution_primary direct
_atom_sites_solution_secondary difmap
_audit_creation_method SHELXL-97
_cell_angle_alpha 90.00
_cell_angle_beta 113.243(6)
_cell_angle_gamma 90.00
_cell_formula_units_Z 4
_cell_length_a 20.275(2)
_cell_length_b 6.5897(7)
_cell_length_c 28.606(2)
_cell_measurement_reflns_used 61
_cell_measurement_temperature 298(2)
_cell_measurement_theta_max 23
_cell_measurement_theta_min -23
_cell_volume 3511.7(6)
_computing_cell_refinement 'BRUKER SMART'
_computing_data_collection 'BRUKER SMART'
_computing_data_reduction 'BRUKER SAINT'
_computing_molecular_graphics Ortep-3
_computing_publication_material 'Wingx publication routines (Farrugia, 1999)'
_computing_structure_refinement 'SHELXL-97 (Sheldrick, 1997)'
_computing_structure_solution 'SHELXS-97 (Sheldrick, 1990)'
_diffrn_ambient_temperature 298(2)
_diffrn_measured_fraction_theta_full 0.973
_diffrn_measured_fraction_theta_max 0.973
_diffrn_measurement_device_type 'Bruker Smart Apex'
_diffrn_measurement_method 'phi-omega scan'
_diffrn_radiation_monochromator graphite
_diffrn_radiation_source 'fine-focus sealed tube'
_diffrn_radiation_type MoK\a
_diffrn_radiation_wavelength 0.71073
_diffrn_reflns_av_R_equivalents 0.0717
_diffrn_reflns_av_sigmaI/netI 0.0686
_diffrn_reflns_limit_h_max 26
_diffrn_reflns_limit_h_min -26
_diffrn_reflns_limit_k_max 8
_diffrn_reflns_limit_k_min -8
_diffrn_reflns_limit_l_max 38
_diffrn_reflns_limit_l_min -37
_diffrn_reflns_number 40158
_diffrn_reflns_theta_full 28.35
_diffrn_reflns_theta_max 28.35
_diffrn_reflns_theta_min 1.09
_exptl_absorpt_coefficient_mu 0.633
_exptl_absorpt_correction_T_max 0.8786
_exptl_absorpt_correction_T_min 0.8734
_exptl_absorpt_correction_type Empirical
_exptl_absorpt_process_details SADABS
_exptl_crystal_colour colorless
_exptl_crystal_density_diffrn 1.526
_exptl_crystal_density_method 'not measured'
_exptl_crystal_description cube
_exptl_crystal_F_000 1664
_exptl_crystal_size_max 0.22
_exptl_crystal_size_mid 0.22
_exptl_crystal_size_min 0.21
_refine_diff_density_max 1.059
_refine_diff_density_min -0.971
_refine_diff_density_rms 0.084
_refine_ls_extinction_method none
_refine_ls_goodness_of_fit_ref 0.964
_refine_ls_hydrogen_treatment mixed
_refine_ls_matrix_type full
_refine_ls_number_parameters 490
_refine_ls_number_reflns 8540
_refine_ls_number_restraints 0
_refine_ls_restrained_S_all 0.964
_refine_ls_R_factor_all 0.1287
_refine_ls_R_factor_gt 0.0653
_refine_ls_shift/su_max 0.000
_refine_ls_shift/su_mean 0.000
_refine_ls_structure_factor_coef Fsqd
_refine_ls_weighting_details 'calc w=1/[\s^2^(Fo^2^)+(0.0997P)^2^+0.0000P] where P=(Fo^2^+2Fc^2^)/3'
_refine_ls_weighting_scheme calc
_refine_ls_wR_factor_gt 0.1607
_refine_ls_wR_factor_ref 0.1944
_reflns_number_gt 4588
_reflns_number_total 8540
_reflns_threshold_expression >2sigma(I)
_cod_data_source_file jo051006fsi20050810_111007.cif
_cod_data_source_block compound35
_cod_original_sg_symbol_H-M 'P 2/c'
_cod_database_code 4020672

loop_
_symmetry_equiv_pos_as_xyz
'x, y, z'
'-x, y, -z+1/2'
'-x, -y, -z'
'x, -y, z-1/2'

loop_
_atom_site_label
_atom_site_type_symbol
_atom_site_fract_x
_atom_site_fract_y
_atom_site_fract_z
_atom_site_U_iso_or_equiv
_atom_site_adp_type
_atom_site_occupancy
_atom_site_symmetry_multiplicity
_atom_site_calc_flag
_atom_site_refinement_flags
_atom_site_disorder_assembly
_atom_site_disorder_group
Ag1 Ag 0.09647(2) 1.02426(8) 0.027812(16) 0.0892(2) Uani 1 1 d . . .
N1 N 0.1120(2) 1.0066(6) -0.04251(15) 0.0615(11) Uani 1 1 d . . .
N2 N 0.0868(2) 1.0174(6) 0.10041(15) 0.0606(10) Uani 1 1 d . . .
N3 N 0.0216(16) 0.523(15) 0.0059(14) 0.36(4) Uani 0.50 1 d P . .
N4 N 0.0000 0.4815(12) 0.2500 0.0720(18) Uani 1 2 d S . .
O1 O 0.26582(13) 0.6410(4) -0.06854(9) 0.0426(6) Uani 1 1 d . . .
O2 O 0.47699(12) 0.4952(3) 0.16125(9) 0.0326(6) Uani 1 1 d . . .
O3 O 0.24600(12) -0.0407(3) 0.08226(9) 0.0329(6) Uani 1 1 d . . .
O4 O 0.21413(13) 0.6631(4) 0.22760(9) 0.0419(6) Uani 1 1 d . . .
O5 O -0.0012(8) 0.3377(15) -0.0121(6) 0.119(5) Uani 0.50 1 d P . .
O6 O 0.0711(13) 0.5062(16) 0.0186(5) 0.399(17) Uani 1 1 d . . .
O7 O 0.0000 0.6642(16) 0.2500 0.167(3) Uani 1 2 d S . .
O8 O 0.0474(3) 0.4068(13) 0.2817(3) 0.194(4) Uani 1 1 d . . .
C1 C 0.0879(2) 1.1505(7) -0.07832(19) 0.0623(13) Uani 1 1 d . . .
H1 H 0.0652 1.2635 -0.0720 0.075 Uiso 1 1 calc R . .
C2 C 0.0952(2) 1.1391(8) -0.12366(18) 0.0645(13) Uani 1 1 d . . .
H2 H 0.0774 1.2416 -0.1477 0.077 Uiso 1 1 calc R . .
C3 C 0.1295(2) 0.9732(7) -0.13320(18) 0.0577(12) Uani 1 1 d . . .
H3 H 0.1347 0.9628 -0.1640 0.069 Uiso 1 1 calc R . .
C4 C 0.1559(2) 0.8232(7) -0.09727(15) 0.0495(10) Uani 1 1 d . . .
C5 C 0.1448(2) 0.8467(7) -0.05268(16) 0.0534(11) Uani 1 1 d . . .
H5 H 0.1612 0.7447 -0.0283 0.064 Uiso 1 1 calc R . .
C6 C 0.1942(2) 0.6420(8) -0.10528(18) 0.0649(13) Uani 1 1 d . . .
H6A H 0.1698 0.5194 -0.1022 0.078 Uiso 1 1 calc R . .
H6B H 0.1941 0.6457 -0.1392 0.078 Uiso 1 1 calc R . .
C7 C 0.3075(2) 0.4911(6) -0.08000(13) 0.0400(9) Uani 1 1 d . . .
H7 H 0.3055 0.5101 -0.1145 0.048 Uiso 1 1 calc R . .
C8 C 0.3858(2) 0.4851(5) -0.04113(13) 0.0338(8) Uani 1 1 d . . .
H8 H 0.4136 0.6094 -0.0387 0.041 Uiso 1 1 calc R . .
C9 C 0.4097(2) 0.3034(6) -0.06179(13) 0.0439(10) Uani 1 1 d . . .
H9 H 0.4551 0.2844 -0.0620 0.053 Uiso 1 1 calc R . .
C10 C 0.3553(2) 0.1743(6) -0.07978(13) 0.0455(10) Uani 1 1 d . . .
H10 H 0.3554 0.0495 -0.0949 0.055 Uiso 1 1 calc R . .
C11 C 0.2932(2) 0.2672(6) -0.07110(12) 0.0383(9) Uani 1 1 d . . .
H11 H 0.2456 0.2154 -0.0930 0.046 Uiso 1 1 calc R . .
C12 C 0.30906(18) 0.2770(5) -0.01270(12) 0.0309(7) Uani 1 1 d . . .
H12 H 0.2674 0.3387 -0.0090 0.037 Uiso 1 1 calc R . .
C13 C 0.37225(17) 0.4298(5) 0.00768(12) 0.0274(7) Uani 1 1 d . . .
H13 H 0.3547 0.5521 0.0186 0.033 Uiso 1 1 calc R . .
C14 C 0.43351(17) 0.3364(5) 0.05587(12) 0.0288(7) Uani 1 1 d . . .
H14 H 0.4747 0.4277 0.0707 0.035 Uiso 1 1 calc R . .
C15 C 0.4542(2) 0.1324(5) 0.04206(13) 0.0363(8) Uani 1 1 d . . .
H15 H 0.5009 0.1005 0.0463 0.044 Uiso 1 1 calc R . .
C16 C 0.4010(2) 0.0040(5) 0.02365(14) 0.0389(9) Uani 1 1 d . . .
H16 H 0.4072 -0.1262 0.0135 0.047 Uiso 1 1 calc R . .
C17 C 0.32882(19) 0.0806(5) 0.01990(12) 0.0317(8) Uani 1 1 d . . .
H17 H 0.2913 -0.0233 0.0074 0.038 Uiso 1 1 calc R . .
C18 C 0.34088(17) 0.1547(5) 0.07323(11) 0.0287(7) Uani 1 1 d . . .
C19 C 0.39695(16) 0.2927(5) 0.09225(12) 0.0263(7) Uani 1 1 d . . .
C20 C 0.41735(16) 0.3706(5) 0.14129(11) 0.0243(7) Uani 1 1 d . . .
C21 C 0.4633(2) 0.7045(6) 0.15737(18) 0.0642(13) Uani 1 1 d . . .
H21A H 0.4391 0.7410 0.1222 0.096 Uiso 1 1 calc R . .
H21B H 0.5078 0.7772 0.1719 0.096 Uiso 1 1 calc R . .
H21C H 0.4336 0.7384 0.1753 0.096 Uiso 1 1 calc R . .
C22 C 0.38152(16) 0.3045(5) 0.17089(11) 0.0262(7) Uani 1 1 d . . .
C23 C 0.32546(17) 0.1655(5) 0.15171(12) 0.0280(7) Uani 1 1 d . . .
C24 C 0.30400(17) 0.0937(5) 0.10200(12) 0.0279(7) Uani 1 1 d . . .
C25 C 0.2655(2) -0.2497(6) 0.08972(15) 0.0481(10) Uani 1 1 d . . .
H25A H 0.2985 -0.2799 0.0741 0.072 Uiso 1 1 calc R . .
H25B H 0.2233 -0.3320 0.0745 0.072 Uiso 1 1 calc R . .
H25C H 0.2878 -0.2780 0.1255 0.072 Uiso 1 1 calc R . .
C26 C 0.40124(17) 0.3523(5) 0.22711(11) 0.0285(7) Uani 1 1 d . . .
H26 H 0.4426 0.4438 0.2409 0.034 Uiso 1 1 calc R . .
C27 C 0.4153(2) 0.1511(5) 0.25374(12) 0.0344(8) Uani 1 1 d . . .
H27 H 0.4581 0.1212 0.2810 0.041 Uiso 1 1 calc R . .
C28 C 0.3627(2) 0.0219(5) 0.23562(14) 0.0381(9) Uani 1 1 d . . .
H28 H 0.3653 -0.1077 0.2491 0.046 Uiso 1 1 calc R . .
C29 C 0.29679(19) 0.0968(5) 0.19099(12) 0.0338(8) Uani 1 1 d . . .
H29 H 0.2595 -0.0075 0.1778 0.041 Uiso 1 1 calc R . .
C30 C 0.26873(18) 0.2943(5) 0.20658(12) 0.0319(8) Uani 1 1 d . . .
H30 H 0.2330 0.3550 0.1757 0.038 Uiso 1 1 calc R . .
C31 C 0.33170(17) 0.4473(5) 0.22942(11) 0.0270(7) Uani 1 1 d . . .
H31 H 0.3196 0.5692 0.2081 0.032 Uiso 1 1 calc R . .
C32 C 0.3290(2) 0.5033(5) 0.28174(13) 0.0357(8) Uani 1 1 d . . .
H32 H 0.3553 0.6262 0.2979 0.043 Uiso 1 1 calc R . .
C33 C 0.3433(2) 0.3206(6) 0.31543(13) 0.0445(10) Uani 1 1 d . . .
H33 H 0.3838 0.2996 0.3451 0.053 Uiso 1 1 calc R . .
C34 C 0.2888(2) 0.1946(6) 0.29586(14) 0.0480(10) Uani 1 1 d . . .
H34 H 0.2840 0.0698 0.3094 0.058 Uiso 1 1 calc R . .
C35 C 0.2357(2) 0.2879(6) 0.24794(13) 0.0409(9) Uani 1 1 d . . .
H35 H 0.1864 0.2372 0.2364 0.049 Uiso 1 1 calc R . .
C36 C 0.2470(2) 0.5139(6) 0.26498(14) 0.0402(9) Uani 1 1 d . . .
H36 H 0.2347 0.5349 0.2945 0.048 Uiso 1 1 calc R . .
C37 C 0.1391(2) 0.6692(8) 0.2134(2) 0.0754(15) Uani 1 1 d . . .
H37A H 0.1286 0.6805 0.2436 0.091 Uiso 1 1 calc R . .
H37B H 0.1177 0.5447 0.1960 0.091 Uiso 1 1 calc R . .
C38 C 0.1078(2) 0.8470(7) 0.17921(18) 0.0538(11) Uani 1 1 d . . .
C39 C 0.1120(2) 0.8619(7) 0.13227(19) 0.0604(12) Uani 1 1 d . . .
H39 H 0.1338 0.7562 0.1222 0.073 Uiso 1 1 calc R . .
C40 C 0.0729(2) 1.0028(7) 0.19278(19) 0.0593(13) Uani 1 1 d . . .
H40 H 0.0677 0.9993 0.2237 0.071 Uiso 1 1 calc R . .
C41 C 0.0459(2) 1.1639(7) 0.15946(19) 0.0598(12) Uani 1 1 d . . .
H41 H 0.0221 1.2698 0.1677 0.072 Uiso 1 1 calc R . .
C42 C 0.0543(2) 1.1660(7) 0.11482(18) 0.0597(12) Uani 1 1 d . . .
H42 H 0.0366 1.2763 0.0932 0.072 Uiso 1 1 calc R . .

loop_
_atom_site_aniso_label
_atom_site_aniso_U_11
_atom_site_aniso_U_22
_atom_site_aniso_U_33
_atom_site_aniso_U_23
_atom_site_aniso_U_13
_atom_site_aniso_U_12
Ag1 0.0805(4) 0.1279(5) 0.0628(3) 0.0032(2) 0.0321(2) 0.0308(3)
N1 0.047(2) 0.078(3) 0.050(2) 0.0038(19) 0.0095(18) 0.013(2)
N2 0.047(2) 0.075(3) 0.058(2) 0.001(2) 0.0198(19) 0.015(2)
N3 0.11(2) 0.83(9) 0.14(2) 0.22(4) 0.045(19) 0.25(5)
N4 0.081(5) 0.079(5) 0.075(5) 0.000 0.051(4) 0.000
O1 0.0432(15) 0.0487(16) 0.0302(13) 0.0019(12) 0.0084(12) 0.0015(13)
O2 0.0282(12) 0.0365(14) 0.0291(12) -0.0024(10) 0.0072(10) -0.0083(10)
O3 0.0301(13) 0.0349(14) 0.0318(13) -0.0047(10) 0.0101(10) -0.0120(10)
O4 0.0333(14) 0.0521(16) 0.0441(15) 0.0018(13) 0.0195(12) 0.0016(12)
O5 0.116(11) 0.056(5) 0.160(10) -0.049(6) 0.030(8) 0.035(5)
O6 0.92(5) 0.136(7) 0.257(16) -0.054(8) 0.35(3) -0.163(17)
O7 0.116(6) 0.159(8) 0.264(11) 0.000 0.115(7) 0.000
O8 0.105(4) 0.296(8) 0.166(6) 0.145(6) 0.039(4) 0.024(5)
C1 0.039(2) 0.060(3) 0.072(3) 0.007(3) 0.005(2) 0.004(2)
C2 0.046(3) 0.070(3) 0.058(3) 0.020(3) -0.001(2) -0.013(2)
C3 0.038(2) 0.076(3) 0.049(3) 0.010(2) 0.006(2) -0.009(2)
C4 0.030(2) 0.067(3) 0.040(2) -0.002(2) 0.0013(17) -0.007(2)
C5 0.045(2) 0.057(3) 0.045(2) 0.009(2) 0.004(2) 0.010(2)
C6 0.052(3) 0.076(3) 0.057(3) -0.016(3) 0.010(2) -0.002(2)
C7 0.052(2) 0.050(2) 0.0213(17) -0.0003(15) 0.0172(17) -0.0030(19)
C8 0.045(2) 0.035(2) 0.0282(18) -0.0002(15) 0.0210(16) -0.0044(16)
C9 0.055(2) 0.053(3) 0.035(2) -0.0018(18) 0.0290(19) -0.001(2)
C10 0.067(3) 0.048(2) 0.0294(19) -0.0092(17) 0.0278(19) -0.005(2)
C11 0.047(2) 0.044(2) 0.0212(17) -0.0057(15) 0.0110(16) -0.0114(18)
C12 0.0337(18) 0.0352(19) 0.0245(17) -0.0061(14) 0.0124(14) -0.0056(15)
C13 0.0321(18) 0.0297(18) 0.0246(17) -0.0012(14) 0.0158(14) -0.0036(14)
C14 0.0279(17) 0.0341(19) 0.0270(17) -0.0041(14) 0.0135(14) -0.0079(14)
C15 0.043(2) 0.035(2) 0.039(2) 0.0005(16) 0.0251(17) 0.0016(17)
C16 0.054(2) 0.030(2) 0.040(2) 0.0000(16) 0.0269(19) 0.0044(18)
C17 0.040(2) 0.0330(19) 0.0250(17) -0.0074(14) 0.0165(15) -0.0127(16)
C18 0.0325(18) 0.0293(18) 0.0230(16) -0.0035(14) 0.0094(14) -0.0017(14)
C19 0.0274(17) 0.0266(17) 0.0269(17) 0.0030(13) 0.0127(14) -0.0006(14)
C20 0.0246(16) 0.0214(17) 0.0248(16) -0.0011(13) 0.0076(13) -0.0026(13)
C21 0.043(2) 0.036(2) 0.093(4) -0.003(2) 0.005(2) -0.0108(19)
C22 0.0263(17) 0.0299(18) 0.0190(15) 0.0004(13) 0.0054(13) 0.0023(14)
C23 0.0306(18) 0.0291(18) 0.0257(17) 0.0008(14) 0.0128(14) -0.0042(14)
C24 0.0283(18) 0.0291(18) 0.0254(17) -0.0007(14) 0.0097(14) -0.0031(14)
C25 0.052(2) 0.038(2) 0.050(2) -0.0037(18) 0.016(2) -0.0098(19)
C26 0.0311(18) 0.0341(19) 0.0178(15) -0.0008(13) 0.0070(13) -0.0070(14)
C27 0.042(2) 0.037(2) 0.0229(17) 0.0044(15) 0.0108(15) 0.0052(17)
C28 0.058(2) 0.029(2) 0.0307(19) 0.0041(15) 0.0207(18) 0.0012(18)
C29 0.041(2) 0.038(2) 0.0231(17) -0.0040(15) 0.0139(15) -0.0145(17)
C30 0.0322(19) 0.039(2) 0.0264(17) 0.0003(15) 0.0132(15) -0.0042(15)
C31 0.0304(18) 0.0311(18) 0.0180(15) 0.0001(13) 0.0081(13) -0.0028(14)
C32 0.042(2) 0.042(2) 0.0248(17) -0.0075(15) 0.0143(16) -0.0063(17)
C33 0.058(3) 0.057(3) 0.0226(18) 0.0022(17) 0.0206(18) 0.002(2)
C34 0.072(3) 0.048(2) 0.036(2) 0.0074(18) 0.034(2) 0.000(2)
C35 0.043(2) 0.052(2) 0.036(2) -0.0024(18) 0.0247(18) -0.0107(18)
C36 0.048(2) 0.049(2) 0.0305(19) -0.0032(17) 0.0233(18) -0.0038(18)
C37 0.047(3) 0.081(4) 0.101(4) 0.022(3) 0.032(3) 0.000(3)
C38 0.025(2) 0.067(3) 0.068(3) -0.004(2) 0.017(2) -0.001(2)
C39 0.042(2) 0.063(3) 0.078(3) -0.008(3) 0.026(2) 0.010(2)
C40 0.035(2) 0.080(3) 0.059(3) -0.015(3) 0.016(2) -0.009(2)
C41 0.041(2) 0.061(3) 0.074(3) -0.020(3) 0.018(2) 0.000(2)
C42 0.043(2) 0.064(3) 0.068(3) -0.002(2) 0.018(2) 0.006(2)

loop_
_atom_type_symbol
_atom_type_description
_atom_type_scat_dispersion_real
_atom_type_scat_dispersion_imag
_atom_type_scat_source
C C 0.0033 0.0016 'International Tables Vol C Tables 4.2.6.8 and 6.1.1.4'
H H 0.0000 0.0000 'International Tables Vol C Tables 4.2.6.8 and 6.1.1.4'
Ag Ag -0.8971 1.1015 'International Tables Vol C Tables 4.2.6.8 and 6.1.1.4'
N N 0.0061 0.0033 'International Tables Vol C Tables 4.2.6.8 and 6.1.1.4'
O O 0.0106 0.0060 'International Tables Vol C Tables 4.2.6.8 and 6.1.1.4'

loop_
_geom_angle_atom_site_label_1
_geom_angle_atom_site_label_2
_geom_angle_atom_site_label_3
_geom_angle
_geom_angle_site_symmetry_1
_geom_angle_site_symmetry_3
_geom_angle_publ_flag
N1 Ag1 N2 174.79(15) . . ?
N1 Ag1 Ag1 96.65(10) . 3_575 ?
N2 Ag1 Ag1 85.89(10) . 3_575 ?
C5 N1 C1 117.0(4) . . ?
C5 N1 Ag1 120.9(3) . . ?
C1 N1 Ag1 122.1(3) . . ?
C39 N2 C42 117.1(4) . . ?
C39 N2 Ag1 121.2(3) . . ?
C42 N2 Ag1 121.6(3) . . ?
N3 N3 O6 153(10) 3_565 . ?
N3 N3 O5 88(8) 3_565 3_565 ?
O6 N3 O5 118(10) . 3_565 ?
N3 N3 O5 52(10) 3_565 . ?
O6 N3 O5 101(7) . . ?
O5 N3 O5 140(3) 3_565 . ?
N3 N3 O6 14(8) 3_565 3_565 ?
O6 N3 O6 167(9) . 3_565 ?
O5 N3 O6 74.3(11) 3_565 3_565 ?
O5 N3 O6 66(3) . 3_565 ?
O8 N4 O8 128.9(12) 2 . ?
O8 N4 O7 115.6(6) 2 . ?
O8 N4 O7 115.6(6) . . ?
C6 O1 C7 111.2(3) . . ?
C20 O2 C21 115.9(3) . . ?
C24 O3 C25 114.3(3) . . ?
C36 O4 C37 111.8(3) . . ?
N3 O5 N3 40(3) 3_565 . ?
N3 O5 O6 29(4) 3_565 3_565 ?
N3 O5 O6 68.6(10) . 3_565 ?
N3 O6 O5 33(7) . 3_565 ?
N3 O6 N3 13(9) . 3_565 ?
O5 O6 N3 46(3) 3_565 3_565 ?
N1 C1 C2 123.0(5) . . ?
C1 C2 C3 119.0(4) . . ?
C4 C3 C2 120.1(5) . . ?
C3 C4 C5 116.7(4) . . ?
C3 C4 C6 122.3(4) . . ?
C5 C4 C6 120.9(4) . . ?
N1 C5 C4 124.2(4) . . ?
O1 C6 C4 109.5(3) . . ?
O1 C7 C8 112.9(3) . . ?
O1 C7 C11 117.3(3) . . ?
C8 C7 C11 93.7(3) . . ?
C9 C8 C7 97.9(3) . . ?
C9 C8 C13 111.3(3) . . ?
C7 C8 C13 99.0(3) . . ?
C10 C9 C8 108.5(3) . . ?
C9 C10 C11 107.3(3) . . ?
C10 C11 C7 97.9(3) . . ?
C10 C11 C12 111.0(3) . . ?
C7 C11 C12 99.4(3) . . ?
C13 C12 C17 109.7(3) . . ?
C13 C12 C11 102.6(3) . . ?
C17 C12 C11 120.0(3) . . ?
C12 C13 C8 103.0(2) . . ?
C12 C13 C14 109.0(3) . . ?
C8 C13 C14 121.1(3) . . ?
C15 C14 C19 105.7(3) . . ?
C15 C14 C13 109.0(3) . . ?
C19 C14 C13 104.1(2) . . ?
C16 C15 C14 114.4(3) . . ?
C15 C16 C17 115.7(3) . . ?
C16 C17 C18 105.5(3) . . ?
C16 C17 C12 109.5(3) . . ?
C18 C17 C12 103.6(3) . . ?
C24 C18 C19 120.8(3) . . ?
C24 C18 C17 126.5(3) . . ?
C19 C18 C17 112.6(3) . . ?
C18 C19 C20 120.5(3) . . ?
C18 C19 C14 113.6(3) . . ?
C20 C19 C14 125.9(3) . . ?
O2 C20 C22 121.2(3) . . ?
O2 C20 C19 119.8(3) . . ?
C22 C20 C19 118.7(3) . . ?
C20 C22 C23 120.6(3) . . ?
C20 C22 C26 126.5(3) . . ?
C23 C22 C26 112.6(3) . . ?
C22 C23 C24 120.2(3) . . ?
C22 C23 C29 113.2(3) . . ?
C24 C23 C29 126.5(3) . . ?
C18 C24 C23 119.1(3) . . ?
C18 C24 O3 120.9(3) . . ?
C23 C24 O3 120.0(3) . . ?
C27 C26 C22 105.7(3) . . ?
C27 C26 C31 109.0(3) . . ?
C22 C26 C31 105.1(2) . . ?
C28 C27 C26 114.5(3) . . ?
C27 C28 C29 115.6(3) . . ?
C28 C29 C23 104.5(3) . . ?
C28 C29 C30 109.3(3) . . ?
C23 C29 C30 104.6(3) . . ?
C31 C30 C29 109.3(3) . . ?
C31 C30 C35 102.9(3) . . ?
C29 C30 C35 120.4(3) . . ?
C30 C31 C32 102.9(3) . . ?
C30 C31 C26 109.1(3) . . ?
C32 C31 C26 120.4(3) . . ?
C33 C32 C36 98.5(3) . . ?
C33 C32 C31 110.8(3) . . ?
C36 C32 C31 98.9(3) . . ?
C34 C33 C32 108.4(3) . . ?
C33 C34 C35 108.0(3) . . ?
C34 C35 C36 98.2(3) . . ?
C34 C35 C30 109.5(3) . . ?
C36 C35 C30 99.0(3) . . ?
O4 C36 C32 113.4(3) . . ?
O4 C36 C35 117.5(3) . . ?
C32 C36 C35 93.5(3) . . ?
O4 C37 C38 109.9(4) . . ?
C39 C38 C40 116.9(4) . . ?
C39 C38 C37 121.3(4) . . ?
C40 C38 C37 121.8(5) . . ?
N2 C39 C38 124.5(4) . . ?
C38 C40 C41 118.8(5) . . ?
C42 C41 C40 119.5(4) . . ?
N2 C42 C41 123.1(5) . . ?

loop_
_geom_bond_atom_site_label_1
_geom_bond_atom_site_label_2
_geom_bond_distance
_geom_bond_site_symmetry_2
_geom_bond_publ_flag
Ag1 N1 2.159(4) . ?
Ag1 N2 2.162(4) . ?
Ag1 Ag1 3.6087(10) 3_575 ?
N1 C5 1.338(5) . ?
N1 C1 1.339(6) . ?
N2 C39 1.331(6) . ?
N2 C42 1.333(6) . ?
N3 N3 0.86(12) 3_565 ?
N3 O6 0.93(3) . ?
N3 O5 1.05(8) 3_565 ?
N3 O5 1.33(10) . ?
N3 O6 1.74(4) 3_565 ?
N4 O8 1.141(5) 2 ?
N4 O8 1.141(5) . ?
N4 O7 1.204(10) . ?
O1 C6 1.418(5) . ?
O1 C7 1.420(4) . ?
O2 C20 1.385(4) . ?
O2 C21 1.402(5) . ?
O3 C24 1.401(4) . ?
O3 C25 1.426(4) . ?
O4 C36 1.411(4) . ?
O4 C37 1.412(5) . ?
O5 N3 1.05(8) 3_565 ?
O5 O6 1.70(3) 3_565 ?
O6 O5 1.70(3) 3_565 ?
O6 N3 1.74(4) 3_565 ?
C1 C2 1.365(6) . ?
C2 C3 1.379(7) . ?
C3 C4 1.373(6) . ?
C4 C5 1.389(6) . ?
C4 C6 1.489(6) . ?
C7 C8 1.538(5) . ?
C7 C11 1.545(5) . ?
C8 C9 1.498(5) . ?
C8 C13 1.569(4) . ?
C9 C10 1.326(5) . ?
C10 C11 1.506(5) . ?
C11 C12 1.573(4) . ?
C12 C13 1.551(4) . ?
C12 C17 1.553(5) . ?
C13 C14 1.572(5) . ?
C14 C15 1.507(5) . ?
C14 C19 1.524(4) . ?
C15 C16 1.307(5) . ?
C16 C17 1.512(5) . ?
C17 C18 1.527(4) . ?
C18 C24 1.373(4) . ?
C18 C19 1.388(4) . ?
C19 C20 1.395(4) . ?
C20 C22 1.385(4) . ?
C22 C23 1.393(4) . ?
C22 C26 1.529(4) . ?
C23 C24 1.395(4) . ?
C23 C29 1.524(4) . ?
C26 C27 1.499(5) . ?
C26 C31 1.568(5) . ?
C27 C28 1.302(5) . ?
C28 C29 1.521(5) . ?
C29 C30 1.555(5) . ?
C30 C31 1.554(4) . ?
C30 C35 1.573(4) . ?
C31 C32 1.563(4) . ?
C32 C33 1.497(5) . ?
C32 C36 1.539(5) . ?
C33 C34 1.318(5) . ?
C34 C35 1.500(5) . ?
C35 C36 1.555(5) . ?
C37 C38 1.498(6) . ?
C38 C39 1.382(6) . ?
C38 C40 1.387(6) . ?
C40 C41 1.387(7) . ?
C41 C42 1.354(6) . ?
